data_7715285
loop_
_publ_author_name
'Meyer, Marco'
'Prescimone, Alessandro'
'Constable, Edwin C.'
'Housecroft, Catherine E.'

_publ_section_title
;
 Introducing sterically demanding substituents and
 &#x3c0;-&#x3c0;-interactions into [Cu(P^P)(N^N)]<sup>+</sup> complexes.
;
_journal_issue 12
_journal_name_full 'Dalton transactions (Cambridge, England : 2003)'
_journal_page_first 5453
_journal_page_last 5465
_journal_paper_doi 10.1039/d4dt00276h
_journal_volume 53
_journal_year 2024
_chemical_formula_moiety 'C64 H56 Cu N2 O P2, 2(F3 P0.5)'
_chemical_formula_sum 'C64 H56 Cu F6 N2 O P3'
_chemical_formula_weight 1139.55
_space_group_crystal_system triclinic
_space_group_IT_number 2
_space_group_name_Hall '-P 1'
_space_group_name_H-M_alt 'P -1'
_atom_sites_solution_hydrogens geom
_atom_sites_solution_primary dual
_audit_creation_date 2022-09-06
_audit_creation_method
;
Olex2 1.5
(compiled 2022.04.07 svn.rca3783a0 for OlexSys, GUI svn.r6498)
;
_audit_update_record
;
2024-01-09 deposited with the CCDC.	2024-02-20 downloaded from the CCDC.
;
_cell_angle_alpha 78.071(2)
_cell_angle_beta 80.439(2)
_cell_angle_gamma 67.579(2)
_cell_formula_units_Z 2
_cell_length_a 11.1961(2)
_cell_length_b 13.9132(3)
_cell_length_c 19.7956(4)
_cell_measurement_reflns_used 29650
_cell_measurement_temperature 100(2)
_cell_measurement_theta_max 29.2900
_cell_measurement_theta_min 1.8550
_cell_volume 2775.96(11)
_computing_cell_refinement 'CrysAlisPro 1.171.41.116a (Rigaku OD, 2021)'
_computing_data_collection 'CrysAlisPro 1.171.41.116a (Rigaku OD, 2021)'
_computing_data_reduction 'CrysAlisPro 1.171.41.116a (Rigaku OD, 2021)'
_computing_molecular_graphics 'Olex2 1.5 (Dolomanov et al., 2009)'
_computing_publication_material 'Olex2 1.5 (Dolomanov et al., 2009)'
_computing_structure_refinement 'SHELXL 2018/3 (Sheldrick, 2015)'
_computing_structure_solution 'SHELXT  (Sheldrick, 2015)'
_diffrn_ambient_temperature 100(2)
_diffrn_detector 'Hybrid Pixel Array Detector'
_diffrn_detector_area_resol_mean 10.0000
_diffrn_measured_fraction_theta_full 0.992
_diffrn_measured_fraction_theta_max 0.952
_diffrn_measurement_details
;
List of Runs (angles in degrees, time in seconds):

  # Type    Start    End  Width  t~exp~   \w     \q     \k     \f   Frames
#--------------------------------------------------------------------------
  1  \w    -74.00 110.00   0.50   16.00    --   20.00  54.00-120.00  368
  2  \w    -74.00 110.00   0.50   16.00    --   20.00  54.00 150.00  368
  3  \w    -74.00 110.00   0.50   16.00    --   20.00  54.00  30.00  368
  4  \w    -74.00 110.00   0.50   16.00    --   20.00  54.00 -30.00  368
  5  \w    -74.00 110.00   0.50   16.00    --   20.00  54.00  90.00  368
  6  \w    -74.00 110.00   0.50   16.00    --   20.00  54.00 -90.00  368
  7  \w    -74.00 110.00   0.50   16.00    --   20.00  54.00   0.00  368
  8  \w    -74.00  64.00   0.50   16.00    --   20.00  54.00 120.00  276
  9  \w    -74.00 110.00   0.50   16.00    --   20.00  54.00-180.00  368
;
_diffrn_measurement_device 'two-circle diffractometer'
_diffrn_measurement_device_type 'XtaLAB Mini II'
_diffrn_measurement_method '\w scans'
_diffrn_orient_matrix_type 'CrysAlisPro convention (1999,Acta A55,543-557)'
_diffrn_orient_matrix_UB_11 -0.0315525000
_diffrn_orient_matrix_UB_12 0.0166465000
_diffrn_orient_matrix_UB_13 -0.0308882000
_diffrn_orient_matrix_UB_21 -0.0611944000
_diffrn_orient_matrix_UB_22 0.0133986000
_diffrn_orient_matrix_UB_23 0.0199378000
_diffrn_orient_matrix_UB_31 -0.0007373000
_diffrn_orient_matrix_UB_32 0.0515940000
_diffrn_orient_matrix_UB_33 -0.0014749000
_diffrn_radiation_monochromator graphite
_diffrn_radiation_probe x-ray
_diffrn_radiation_type 'Mo K\a'
_diffrn_radiation_wavelength 0.71073
_diffrn_reflns_av_R_equivalents 0.0322
_diffrn_reflns_av_unetI/netI 0.0259
_diffrn_reflns_Laue_measured_fraction_full 0.992
_diffrn_reflns_Laue_measured_fraction_max 0.952
_diffrn_reflns_limit_h_max 15
_diffrn_reflns_limit_h_min -15
_diffrn_reflns_limit_k_max 18
_diffrn_reflns_limit_k_min -18
_diffrn_reflns_limit_l_max 27
_diffrn_reflns_limit_l_min -28
_diffrn_reflns_number 78218
_diffrn_reflns_point_group_measured_fraction_full 0.992
_diffrn_reflns_point_group_measured_fraction_max 0.952
_diffrn_reflns_theta_full 25.242
_diffrn_reflns_theta_max 30.409
_diffrn_reflns_theta_min 1.776
_diffrn_source 'fine-focus sealed X-ray tube'
_diffrn_source_type 'Rigaku (Mo) X-ray Source'
_exptl_absorpt_coefficient_mu 0.545
_exptl_absorpt_correction_T_max 1.000
_exptl_absorpt_correction_T_min 0.533
_exptl_absorpt_correction_type gaussian
_exptl_absorpt_process_details
;
CrysAlisPro 1.171.41.116a (Rigaku Oxford Diffraction, 2021)
Numerical absorption correction based on gaussian integration over
a multifaceted crystal model
Empirical absorption correction using spherical harmonics,
implemented in SCALE3 ABSPACK scaling algorithm.
;
_exptl_crystal_colour yellow
_exptl_crystal_colour_primary yellow
_exptl_crystal_density_diffrn 1.363
_exptl_crystal_description plate
_exptl_crystal_F_000 1180
_exptl_crystal_size_max 0.824
_exptl_crystal_size_mid 0.678
_exptl_crystal_size_min 0.183
_refine_diff_density_max 0.400
_refine_diff_density_min -0.334
_refine_diff_density_rms 0.048
_refine_ls_extinction_method none
_refine_ls_goodness_of_fit_ref 1.018
_refine_ls_hydrogen_treatment constr
_refine_ls_matrix_type full
_refine_ls_number_parameters 697
_refine_ls_number_reflns 15998
_refine_ls_number_restraints 0
_refine_ls_restrained_S_all 1.018
_refine_ls_R_factor_all 0.0578
_refine_ls_R_factor_gt 0.0383
_refine_ls_shift/su_max 0.001
_refine_ls_shift/su_mean 0.000
_refine_ls_structure_factor_coef Fsqd
_refine_ls_weighting_details 'w=1/[\s^2^(Fo^2^)+(0.0527P)^2^+0.7685P] where P=(Fo^2^+2Fc^2^)/3'
_refine_ls_weighting_scheme calc
_refine_ls_wR_factor_gt 0.0967
_refine_ls_wR_factor_ref 0.1054
_reflns_Friedel_coverage 0.000
_reflns_number_gt 12256
_reflns_number_total 15998
_reflns_threshold_expression 'I > 2\s(I)'
_cod_data_source_file d4dt00276h2.cif
_cod_data_source_block mem150_jmw3108
_cod_depositor_comments 'Adding full bibliography for 7715280--7715292.cif.'
_cod_database_code 7715285
_shelx_shelxl_version_number 2018/3
_chemical_oxdiff_formula 'C64 H56 Cu1 F6 N2 O1 P3'
_chemical_oxdiff_usercomment 'crystallized from CHCl2, Et2O'
_shelx_space_group_comment
;
The symmetry employed for this shelxl refinement is uniquely defined
by the following loop, which should always be used as a source of
symmetry information in preference to the above space-group names.
They are only intended as comments.
;
_shelx_estimated_absorpt_t_max 0.907
_shelx_estimated_absorpt_t_min 0.662
_olex2_refinement_description
;
1. Fixed Uiso
 At 1.2 times of:
  All C(H) groups, All C(H,H) groups
2.a Secondary CH2 refined with riding coordinates:
 C11(H11A,H11B), C12(H12A,H12B), C13(H13A,H13B), C20(H20A,H20B), C21(H21A,
 H21B), C22(H22A,H22B)
2.b Aromatic/amide H refined with riding coordinates:
 C52(H52), C15(H15), C51(H51), C43(H43), C54(H54), C36(H36), C50(H50),
 C46(H46), C9(H9), C30(H30), C44(H44), C16(H16), C58(H58), C40(H40), C55(H55),
 C49(H49), C2(H2), C4(H4), C7(H7), C56(H56), C45(H45), C57(H57), C60(H60),
 C64(H64), C37(H37), C32(H32), C34(H34), C8(H8), C62(H62), C3(H3), C17(H17),
 C38(H38), C61(H61), C24(H24), C33(H33), C31(H31), C63(H63), C25(H25), C39(H39),
  C26(H26), C19(H19), C28(H28), C18(H18), C27(H27)
;
_olex2_submission_special_instructions 'No special instructions were received'
_oxdiff_exptl_absorpt_empirical_details
;
Empirical correction (ABSPACK) includes:
- Absorption correction using spherical harmonics
- Frame scaling
;
_oxdiff_exptl_absorpt_empirical_full_max 1.336
_oxdiff_exptl_absorpt_empirical_full_min 0.789

loop_
_space_group_symop_operation_xyz
'x, y, z'
'-x, -y, -z'

loop_
_atom_site_label
_atom_site_type_symbol
_atom_site_fract_x
_atom_site_fract_y
_atom_site_fract_z
_atom_site_U_iso_or_equiv
_atom_site_adp_type
_atom_site_occupancy
_atom_site_site_symmetry_order
_atom_site_calc_flag
_atom_site_refinement_flags_posn
_atom_site_refinement_flags_adp
_atom_site_refinement_flags_occupancy
_atom_site_disorder_assembly
_atom_site_disorder_group
Cu1 Cu 0.18779(2) 0.51380(2) 0.79141(2) 0.03093(5) Uani 1 1 d . . . . .
P1 P 0.14491(4) 0.55999(3) 0.67722(2) 0.02997(8) Uani 1 1 d . . . . .
P2 P 0.40131(4) 0.44896(3) 0.80736(2) 0.03133(8) Uani 1 1 d . . . . .
P3 P 0.000000 1.000000 1.000000 0.04721(15) Uani 1 2 d S . P . .
P4 P 0.500000 1.000000 0.500000 0.0671(2) Uani 1 2 d S . P . .
O1 O 0.38777(10) 0.60405(9) 0.68244(5) 0.0361(2) Uani 1 1 d . . . . .
F1 F 0.09369(13) 0.88601(9) 0.98381(7) 0.0715(4) Uani 1 1 d . . . . .
N1 N 0.05829(13) 0.44381(11) 0.84947(7) 0.0367(3) Uani 1 1 d . . . . .
F4 F 0.01763(15) 0.95963(11) 1.08044(7) 0.0766(4) Uani 1 1 d . . . . .
N2 N 0.06299(12) 0.63790(10) 0.84359(7) 0.0347(3) Uani 1 1 d . . . . .
F6 F 0.12208(14) 1.03463(12) 0.99214(9) 0.0835(4) Uani 1 1 d . . . . .
C47 C 0.47535(14) 0.50697(13) 0.66832(8) 0.0353(3) Uani 1 1 d . . . . .
F3 F 0.5243(2) 0.89444(12) 0.55368(9) 0.1011(6) Uani 1 1 d . . . . .
F2 F 0.5376(2) 1.05211(14) 0.55350(8) 0.1016(6) Uani 1 1 d . . . . .
C48 C 0.50110(14) 0.42543(13) 0.72495(8) 0.0355(3) Uani 1 1 d . . . . .
C5 C -0.02586(16) 0.50354(14) 0.89505(9) 0.0426(4) Uani 1 1 d . . . . .
C35 C 0.19795(15) 0.46194(13) 0.61935(8) 0.0362(3) Uani 1 1 d . . . . .
C59 C 0.45701(16) 0.53289(13) 0.84414(8) 0.0384(3) Uani 1 1 d . . . . .
C53 C 0.47125(16) 0.32714(13) 0.86693(8) 0.0381(3) Uani 1 1 d . . . . .
C42 C 0.31375(15) 0.67061(12) 0.62884(8) 0.0355(3) Uani 1 1 d . . . . .
C41 C 0.19592(15) 0.66309(12) 0.62152(8) 0.0355(3) Uani 1 1 d . . . . .
C52 C 0.53600(17) 0.49197(16) 0.60205(9) 0.0469(4) Uani 1 1 d . . . . .
H52 H 0.517263 0.548589 0.564426 0.056 Uiso 1 1 calc R U . . .
C10 C 0.06260(16) 0.73705(13) 0.83435(9) 0.0391(3) Uani 1 1 d . . . . .
C29 C -0.03146(15) 0.61674(13) 0.67652(8) 0.0377(3) Uani 1 1 d . . . . .
C14 C 0.39098(18) 0.92235(14) 0.77169(9) 0.0442(4) Uani 1 1 d . . . . .
C1 C 0.06288(17) 0.34458(14) 0.85245(9) 0.0440(4) Uani 1 1 d . . . . .
F5 F 0.64489(19) 0.95959(15) 0.46685(11) 0.1167(7) Uani 1 1 d . . . . .
C11 C 0.16678(17) 0.76223(13) 0.78461(9) 0.0403(3) Uani 1 1 d . . . . .
H11A H 0.133255 0.791358 0.738585 0.048 Uiso 1 1 calc R U . . .
H11B H 0.241187 0.695784 0.779829 0.048 Uiso 1 1 calc R U . . .
C15 C 0.44685(19) 0.97725(16) 0.71871(10) 0.0517(4) Uani 1 1 d . . . . .
H15 H 0.443491 0.971916 0.672034 0.062 Uiso 1 1 calc R U . . .
C6 C -0.03207(16) 0.61370(14) 0.88675(9) 0.0430(4) Uani 1 1 d . . . . .
C51 C 0.6239(2) 0.39349(18) 0.59180(10) 0.0600(5) Uani 1 1 d . . . . .
H51 H 0.666008 0.382274 0.546793 0.072 Uiso 1 1 calc R U . . .
C43 C 0.35704(19) 0.74560(15) 0.58668(10) 0.0483(4) Uani 1 1 d . . . . .
H43 H 0.436038 0.751022 0.593642 0.058 Uiso 1 1 calc R U . . .
C12 C 0.21601(18) 0.83953(14) 0.80446(10) 0.0468(4) Uani 1 1 d . . . . .
H12A H 0.144999 0.909083 0.803782 0.056 Uiso 1 1 calc R U . . .
H12B H 0.242138 0.814713 0.852258 0.056 Uiso 1 1 calc R U . . .
C54 C 0.39134(19) 0.27852(14) 0.90742(9) 0.0465(4) Uani 1 1 d . . . . .
H54 H 0.300675 0.306992 0.903146 0.056 Uiso 1 1 calc R U . . .
C36 C 0.29448(17) 0.36501(14) 0.63636(9) 0.0448(4) Uani 1 1 d . . . . .
H36 H 0.331713 0.349098 0.678947 0.054 Uiso 1 1 calc R U . . .
C50 C 0.6507(2) 0.31186(18) 0.64603(11) 0.0650(6) Uani 1 1 d . . . . .
H50 H 0.711050 0.244342 0.638378 0.078 Uiso 1 1 calc R U . . .
C13 C 0.3296(2) 0.85106(16) 0.75579(10) 0.0520(5) Uani 1 1 d . . . . .
H13A H 0.301076 0.877580 0.708534 0.062 Uiso 1 1 calc R U . . .
H13B H 0.397401 0.780182 0.754938 0.062 Uiso 1 1 calc R U . . .
C46 C 0.12426(18) 0.73263(14) 0.56830(10) 0.0476(4) Uani 1 1 d . . . . .
H46 H 0.043667 0.729544 0.561847 0.057 Uiso 1 1 calc R U . . .
C9 C -0.0334(2) 0.81363(16) 0.86857(12) 0.0599(5) Uani 1 1 d . . . . .
H9 H -0.031802 0.882731 0.862195 0.072 Uiso 1 1 calc R U . . .
C30 C -0.10249(19) 0.55879(18) 0.66707(10) 0.0525(5) Uani 1 1 d . . . . .
H30 H -0.059637 0.487826 0.659590 0.063 Uiso 1 1 calc R U . . .
C44 C 0.2842(2) 0.81267(16) 0.53426(11) 0.0581(5) Uani 1 1 d . . . . .
H44 H 0.313812 0.863709 0.504569 0.070 Uiso 1 1 calc R U . . .
C16 C 0.5081(2) 1.04036(18) 0.73216(12) 0.0634(6) Uani 1 1 d . . . . .
H16 H 0.545576 1.077827 0.694643 0.076 Uiso 1 1 calc R U . . .
C58 C 0.60396(19) 0.28513(16) 0.87614(10) 0.0529(5) Uani 1 1 d . . . . .
H58 H 0.659636 0.319667 0.850271 0.064 Uiso 1 1 calc R U . . .
C40 C 0.1473(2) 0.48326(18) 0.55593(10) 0.0609(5) Uani 1 1 d . . . . .
H40 H 0.082585 0.549774 0.542584 0.073 Uiso 1 1 calc R U . . .
C55 C 0.4436(2) 0.18729(17) 0.95481(11) 0.0621(5) Uani 1 1 d . . . . .
H55 H 0.388439 0.153775 0.982590 0.075 Uiso 1 1 calc R U . . .
C49 C 0.59020(18) 0.32727(16) 0.71213(10) 0.0511(4) Uani 1 1 d . . . . .
H49 H 0.609838 0.269944 0.749271 0.061 Uiso 1 1 calc R U . . .
C2 C -0.0119(2) 0.30192(17) 0.90330(12) 0.0614(5) Uani 1 1 d . . . . .
H2 H -0.006252 0.231551 0.905209 0.074 Uiso 1 1 calc R U . . .
C4 C -0.1026(2) 0.46397(18) 0.94639(12) 0.0663(6) Uani 1 1 d . . . . .
H4 H -0.160719 0.506837 0.978334 0.080 Uiso 1 1 calc R U . . .
C20 C 0.1560(2) 0.28317(17) 0.79917(12) 0.0609(5) Uani 1 1 d . . . . .
H20A H 0.242432 0.251031 0.817027 0.073 Uiso 1 1 calc R U . . .
H20B H 0.163083 0.333881 0.756936 0.073 Uiso 1 1 calc R U . . .
C7 C -0.1304(2) 0.68842(18) 0.92073(14) 0.0702(7) Uani 1 1 d . . . . .
H7 H -0.197389 0.670381 0.950130 0.084 Uiso 1 1 calc R U . . .
C56 C 0.5750(3) 0.14598(17) 0.96124(11) 0.0668(6) Uani 1 1 d . . . . .
H56 H 0.610397 0.083462 0.992994 0.080 Uiso 1 1 calc R U . . .
C45 C 0.1691(2) 0.80566(16) 0.52504(10) 0.0573(5) Uani 1 1 d . . . . .
H45 H 0.120003 0.851416 0.488611 0.069 Uiso 1 1 calc R U . . .
C57 C 0.6545(2) 0.19452(18) 0.92217(11) 0.0653(6) Uani 1 1 d . . . . .
H57 H 0.745090 0.165671 0.926762 0.078 Uiso 1 1 calc R U . . .
C60 C 0.3879(2) 0.5709(2) 0.90354(11) 0.0640(6) Uani 1 1 d . . . . .
H60 H 0.310239 0.558141 0.921236 0.077 Uiso 1 1 calc R U . . .
C64 C 0.5674(2) 0.5550(2) 0.81878(11) 0.0648(6) Uani 1 1 d . . . . .
H64 H 0.616339 0.530117 0.777788 0.078 Uiso 1 1 calc R U . . .
C37 C 0.3372(2) 0.29114(17) 0.59195(12) 0.0626(5) Uani 1 1 d . . . . .
H37 H 0.403490 0.225045 0.604259 0.075 Uiso 1 1 calc R U . . .
C21 C 0.1265(2) 0.19642(16) 0.77745(13) 0.0617(5) Uani 1 1 d . . . . .
H21A H 0.202089 0.156776 0.747685 0.074 Uiso 1 1 calc R U . . .
H21B H 0.114359 0.146874 0.819377 0.074 Uiso 1 1 calc R U . . .
C32 C -0.3009(2) 0.7072(3) 0.68028(13) 0.0800(8) Uani 1 1 d . . . . .
H32 H -0.392468 0.738902 0.679748 0.096 Uiso 1 1 calc R U . . .
C34 C -0.09803(19) 0.71836(17) 0.69108(12) 0.0589(5) Uani 1 1 d . . . . .
H34 H -0.051095 0.757900 0.700068 0.071 Uiso 1 1 calc R U . . .
C8 C -0.1301(2) 0.78881(19) 0.91153(15) 0.0793(8) Uani 1 1 d . . . . .
H8 H -0.196615 0.840760 0.934813 0.095 Uiso 1 1 calc R U . . .
C62 C 0.5376(3) 0.6496(2) 0.91212(14) 0.0794(7) Uani 1 1 d . . . . .
H62 H 0.564625 0.690191 0.935208 0.095 Uiso 1 1 calc R U . . .
C3 C -0.0932(3) 0.36130(19) 0.95043(14) 0.0756(7) Uani 1 1 d . . . . .
H3 H -0.143485 0.332163 0.986056 0.091 Uiso 1 1 calc R U . . .
C17 C 0.5150(3) 1.0491(2) 0.79823(14) 0.0741(7) Uani 1 1 d . . . . .
H17 H 0.557865 1.091667 0.807317 0.089 Uiso 1 1 calc R U . . .
C38 C 0.2847(3) 0.3127(2) 0.53054(13) 0.0725(7) Uani 1 1 d . . . . .
H38 H 0.313187 0.261482 0.500478 0.087 Uiso 1 1 calc R U . . .
C61 C 0.4303(3) 0.6273(2) 0.93752(14) 0.0863(9) Uani 1 1 d . . . . .
H61 H 0.383311 0.650580 0.979308 0.104 Uiso 1 1 calc R U . . .
C24 C -0.0958(3) 0.1025(2) 0.74226(15) 0.0798(7) Uani 1 1 d . . . . .
H24 H -0.144117 0.121777 0.784724 0.096 Uiso 1 1 calc R U . . .
C33 C -0.2321(2) 0.7627(2) 0.69263(15) 0.0791(7) Uani 1 1 d . . . . .
H33 H -0.276210 0.832443 0.702401 0.095 Uiso 1 1 calc R U . . .
C31 C -0.2382(2) 0.6056(3) 0.66862(12) 0.0747(8) Uani 1 1 d . . . . .
H31 H -0.286968 0.566215 0.661490 0.090 Uiso 1 1 calc R U . . .
C63 C 0.6076(3) 0.6138(2) 0.85292(14) 0.0855(8) Uani 1 1 d . . . . .
H63 H 0.683776 0.628969 0.835147 0.103 Uiso 1 1 calc R U . . .
C23 C -0.0088(2) 0.14964(19) 0.70994(14) 0.0697(6) Uani 1 1 d . . . . .
C25 C -0.1133(3) 0.0266(2) 0.71277(19) 0.0886(9) Uani 1 1 d . . . . .
H25 H -0.174955 -0.004684 0.734394 0.106 Uiso 1 1 calc R U . . .
C39 C 0.1900(3) 0.4093(2) 0.51256(12) 0.0795(8) Uani 1 1 d . . . . .
H39 H 0.153875 0.424772 0.469668 0.095 Uiso 1 1 calc R U . . .
C26 C -0.0410(4) -0.0027(2) 0.65250(19) 0.0930(10) Uani 1 1 d . . . . .
H26 H -0.053783 -0.053220 0.631616 0.112 Uiso 1 1 calc R U . . .
C19 C 0.3970(3) 0.9339(2) 0.83854(12) 0.0829(8) Uani 1 1 d . . . . .
H19 H 0.357446 0.898571 0.876395 0.099 Uiso 1 1 calc R U . . .
C28 C 0.0628(3) 0.1156(2) 0.65072(16) 0.0848(8) Uani 1 1 d . . . . .
H28 H 0.125029 0.145780 0.628283 0.102 Uiso 1 1 calc R U . . .
C18 C 0.4596(4) 0.9958(3) 0.85127(14) 0.1003(11) Uani 1 1 d . . . . .
H18 H 0.463944 1.001360 0.897767 0.120 Uiso 1 1 calc R U . . .
C22 C 0.0090(3) 0.2365(2) 0.73920(18) 0.0942(10) Uani 1 1 d . . . . .
H22A H 0.015920 0.292658 0.700610 0.113 Uiso 1 1 calc R U . . .
H22B H -0.068531 0.267860 0.770881 0.113 Uiso 1 1 calc R U . . .
C27 C 0.0476(4) 0.0399(2) 0.62297(17) 0.0938(9) Uani 1 1 d . . . . .
H27 H 0.100245 0.017007 0.582292 0.113 Uiso 1 1 calc R U . . .

loop_
_atom_site_aniso_label
_atom_site_aniso_U_11
_atom_site_aniso_U_22
_atom_site_aniso_U_33
_atom_site_aniso_U_23
_atom_site_aniso_U_13
_atom_site_aniso_U_12
Cu1 0.02858(9) 0.03339(10) 0.03197(9) -0.00627(7) -0.00191(7) -0.01226(7)
P1 0.02878(18) 0.03210(18) 0.03052(18) -0.00401(14) -0.00585(14) -0.01186(14)
P2 0.02812(18) 0.0366(2) 0.02901(17) -0.00525(14) -0.00464(14) -0.01051(15)
P3 0.0512(4) 0.0351(3) 0.0516(4) -0.0003(3) -0.0146(3) -0.0107(3)
P4 0.0964(6) 0.0514(4) 0.0601(5) -0.0194(4) 0.0303(4) -0.0438(4)
O1 0.0362(6) 0.0402(6) 0.0333(5) -0.0076(4) -0.0026(4) -0.0145(5)
F1 0.0771(9) 0.0431(6) 0.0820(9) -0.0136(6) -0.0210(7) -0.0008(6)
N1 0.0361(7) 0.0383(7) 0.0397(7) -0.0044(5) -0.0038(5) -0.0188(5)
F4 0.0985(11) 0.0641(8) 0.0542(7) 0.0022(6) -0.0221(7) -0.0148(7)
N2 0.0308(6) 0.0357(7) 0.0383(7) -0.0084(5) -0.0012(5) -0.0122(5)
F6 0.0674(9) 0.0735(9) 0.1178(12) -0.0080(8) -0.0170(8) -0.0347(7)
C47 0.0271(7) 0.0443(9) 0.0368(8) -0.0098(6) -0.0030(6) -0.0136(6)
F3 0.1573(17) 0.0635(9) 0.0858(11) -0.0028(8) 0.0144(10) -0.0586(10)
F2 0.1627(17) 0.1004(12) 0.0751(10) -0.0305(9) 0.0265(10) -0.0910(12)
C48 0.0276(7) 0.0454(9) 0.0331(7) -0.0110(6) -0.0030(6) -0.0100(6)
C5 0.0369(8) 0.0450(9) 0.0466(9) -0.0061(7) 0.0023(7) -0.0187(7)
C35 0.0372(8) 0.0403(8) 0.0334(7) -0.0093(6) -0.0030(6) -0.0148(6)
C59 0.0394(8) 0.0447(9) 0.0343(8) -0.0063(6) -0.0099(6) -0.0161(7)
C53 0.0398(8) 0.0396(8) 0.0326(7) -0.0055(6) -0.0084(6) -0.0099(6)
C42 0.0384(8) 0.0355(8) 0.0332(7) -0.0048(6) -0.0019(6) -0.0150(6)
C41 0.0381(8) 0.0339(8) 0.0340(7) -0.0027(6) -0.0038(6) -0.0135(6)
C52 0.0432(9) 0.0585(11) 0.0355(8) -0.0077(7) 0.0003(7) -0.0160(8)
C10 0.0360(8) 0.0358(8) 0.0469(9) -0.0125(7) -0.0005(7) -0.0128(6)
C29 0.0306(7) 0.0486(9) 0.0331(7) -0.0029(6) -0.0055(6) -0.0141(6)
C14 0.0497(10) 0.0391(9) 0.0462(9) -0.0075(7) 0.0002(7) -0.0202(8)
C1 0.0471(9) 0.0431(9) 0.0489(10) -0.0049(7) -0.0052(7) -0.0251(8)
F5 0.1035(13) 0.1095(13) 0.1342(16) -0.0458(12) 0.0556(12) -0.0487(11)
C11 0.0446(9) 0.0352(8) 0.0435(9) -0.0110(6) 0.0019(7) -0.0169(7)
C15 0.0544(11) 0.0547(11) 0.0479(10) -0.0064(8) 0.0033(8) -0.0258(9)
C6 0.0350(8) 0.0440(9) 0.0508(10) -0.0145(7) 0.0059(7) -0.0158(7)
C51 0.0545(11) 0.0718(14) 0.0414(10) -0.0206(9) 0.0069(8) -0.0078(10)
C43 0.0553(11) 0.0493(10) 0.0466(10) -0.0029(8) 0.0009(8) -0.0306(9)
C12 0.0483(10) 0.0447(10) 0.0541(10) -0.0199(8) 0.0057(8) -0.0223(8)
C54 0.0515(10) 0.0459(10) 0.0409(9) -0.0064(7) -0.0038(7) -0.0166(8)
C36 0.0462(9) 0.0433(9) 0.0453(9) -0.0113(7) -0.0083(7) -0.0126(7)
C50 0.0566(12) 0.0631(13) 0.0547(12) -0.0233(10) 0.0004(9) 0.0059(10)
C13 0.0661(12) 0.0543(11) 0.0472(10) -0.0167(8) 0.0082(9) -0.0356(10)
C46 0.0472(10) 0.0443(9) 0.0470(10) 0.0048(7) -0.0133(8) -0.0144(8)
C9 0.0518(11) 0.0436(10) 0.0846(15) -0.0284(10) 0.0147(10) -0.0167(8)
C30 0.0450(10) 0.0754(13) 0.0468(10) -0.0097(9) -0.0003(8) -0.0340(9)
C44 0.0772(14) 0.0450(10) 0.0513(11) 0.0061(8) 0.0009(10) -0.0309(10)
C16 0.0653(13) 0.0600(13) 0.0709(14) 0.0001(10) 0.0034(11) -0.0386(11)
C58 0.0420(10) 0.0586(11) 0.0505(10) 0.0004(8) -0.0160(8) -0.0095(8)
C40 0.0694(14) 0.0635(13) 0.0415(10) -0.0151(9) -0.0176(9) -0.0062(10)
C55 0.0849(16) 0.0521(12) 0.0438(10) 0.0000(8) 0.0022(10) -0.0259(11)
C49 0.0450(10) 0.0513(10) 0.0448(10) -0.0100(8) -0.0065(8) -0.0018(8)
C2 0.0713(14) 0.0500(11) 0.0692(13) -0.0025(10) 0.0049(11) -0.0369(10)
C4 0.0635(13) 0.0630(13) 0.0696(14) -0.0135(11) 0.0266(11) -0.0315(11)
C20 0.0741(14) 0.0524(12) 0.0698(13) -0.0238(10) 0.0102(11) -0.0374(10)
C7 0.0515(12) 0.0638(13) 0.0965(18) -0.0350(12) 0.0329(12) -0.0269(10)
C56 0.0856(17) 0.0504(11) 0.0436(11) 0.0008(9) -0.0172(11) -0.0012(11)
C45 0.0703(13) 0.0449(10) 0.0478(10) 0.0099(8) -0.0125(9) -0.0168(9)
C57 0.0582(13) 0.0647(13) 0.0542(12) -0.0029(10) -0.0236(10) 0.0025(10)
C60 0.0574(12) 0.0905(16) 0.0592(12) -0.0383(12) 0.0049(10) -0.0337(12)
C64 0.0770(15) 0.0978(17) 0.0457(10) -0.0157(11) -0.0014(10) -0.0598(14)
C37 0.0637(13) 0.0479(11) 0.0705(14) -0.0239(10) -0.0042(11) -0.0073(9)
C21 0.0670(13) 0.0461(11) 0.0777(15) -0.0176(10) -0.0095(11) -0.0214(10)
C32 0.0333(10) 0.125(2) 0.0663(15) -0.0069(15) -0.0038(10) -0.0162(13)
C34 0.0368(9) 0.0537(11) 0.0798(15) -0.0150(10) -0.0062(9) -0.0067(8)
C8 0.0599(13) 0.0622(14) 0.114(2) -0.0464(14) 0.0384(14) -0.0218(11)
C62 0.0967(19) 0.0890(18) 0.0796(17) -0.0278(14) -0.0308(14) -0.0466(15)
C3 0.0807(16) 0.0672(15) 0.0775(16) -0.0027(12) 0.0264(13) -0.0434(13)
C17 0.0964(18) 0.0726(16) 0.0776(16) -0.0094(12) -0.0092(13) -0.0583(14)
C38 0.0837(17) 0.0768(16) 0.0631(14) -0.0409(12) 0.0011(12) -0.0233(13)
C61 0.0824(18) 0.119(2) 0.0798(17) -0.0618(17) -0.0020(14) -0.0397(17)
C24 0.0654(15) 0.0819(18) 0.0836(18) -0.0160(14) -0.0200(13) -0.0105(13)
C33 0.0396(11) 0.0783(16) 0.0957(19) -0.0109(14) -0.0037(11) 0.0022(11)
C31 0.0484(12) 0.137(2) 0.0576(13) -0.0161(14) 0.0003(10) -0.0565(15)
C63 0.104(2) 0.120(2) 0.0734(16) -0.0115(15) -0.0145(14) -0.0841(19)
C23 0.0687(15) 0.0608(13) 0.0825(16) -0.0183(12) -0.0308(13) -0.0132(11)
C25 0.0803(18) 0.0724(17) 0.120(3) 0.0065(17) -0.0400(18) -0.0334(14)
C39 0.0929(18) 0.0949(19) 0.0478(12) -0.0332(12) -0.0194(12) -0.0142(15)
C26 0.123(3) 0.0588(16) 0.108(2) -0.0158(15) -0.055(2) -0.0253(17)
C19 0.147(3) 0.0914(18) 0.0474(12) -0.0055(11) -0.0024(14) -0.0892(19)
C28 0.0891(19) 0.0839(19) 0.0889(19) -0.0200(15) -0.0140(15) -0.0340(15)
C18 0.183(3) 0.115(2) 0.0571(14) -0.0073(14) -0.0146(17) -0.115(2)
C22 0.100(2) 0.0549(14) 0.125(3) -0.0292(15) -0.0492(19) -0.0019(14)
C27 0.117(3) 0.0776(19) 0.0820(19) -0.0258(15) -0.0214(18) -0.0182(18)

loop_
_atom_type_symbol
_atom_type_description
_atom_type_scat_dispersion_real
_atom_type_scat_dispersion_imag
_atom_type_scat_source
C C 0.0033 0.0016 'International Tables Vol C Tables 4.2.6.8 and 6.1.1.4'
H H 0.0000 0.0000 'International Tables Vol C Tables 4.2.6.8 and 6.1.1.4'
Cu Cu 0.3201 1.2651 'International Tables Vol C Tables 4.2.6.8 and 6.1.1.4'
F F 0.0171 0.0103 'International Tables Vol C Tables 4.2.6.8 and 6.1.1.4'
N N 0.0061 0.0033 'International Tables Vol C Tables 4.2.6.8 and 6.1.1.4'
O O 0.0106 0.0060 'International Tables Vol C Tables 4.2.6.8 and 6.1.1.4'
P P 0.1023 0.0942 'International Tables Vol C Tables 4.2.6.8 and 6.1.1.4'

loop_
_exptl_crystal_face_index_h
_exptl_crystal_face_index_k
_exptl_crystal_face_index_l
_exptl_crystal_face_perp_dist
-1 0 -1 0.0994
1 0 1 0.0841
-1 -2 -1 0.4373
1 2 1 0.3614
1 0 -2 0.3561
-1 0 2 0.3286
11 13 -11 0.3342
8 12 -16 0.3198
-4 -2 25 0.3008
-3 -16 -19 0.4137
6 20 6 0.3611
4 0 -25 0.3458
-6 -20 -3 0.4328

loop_
_geom_angle_atom_site_label_1
_geom_angle_atom_site_label_2
_geom_angle_atom_site_label_3
_geom_angle
_geom_angle_site_symmetry_1
_geom_angle_site_symmetry_3
_geom_angle_publ_flag
P2 Cu1 P1 114.427(15) . . ?
N1 Cu1 P1 109.87(4) . . ?
N1 Cu1 P2 121.83(4) . . ?
N2 Cu1 P1 107.35(4) . . ?
N2 Cu1 P2 118.38(4) . . ?
N2 Cu1 N1 79.82(5) . . ?
C35 P1 Cu1 121.29(5) . . ?
C35 P1 C41 99.87(7) . . ?
C35 P1 C29 104.53(7) . . ?
C41 P1 Cu1 119.50(5) . . ?
C29 P1 Cu1 107.04(5) . . ?
C29 P1 C41 102.27(7) . . ?
C48 P2 Cu1 110.67(5) . . ?
C59 P2 Cu1 115.50(6) . . ?
C59 P2 C48 106.14(7) . . ?
C59 P2 C53 97.57(7) . . ?
C53 P2 Cu1 121.11(6) . . ?
C53 P2 C48 104.09(7) . . ?
F1 P3 F1 180.0 2_577 . ?
F4 P3 F1 90.57(7) 2_577 . ?
F4 P3 F1 89.43(7) 2_577 2_577 ?
F4 P3 F1 90.57(7) . 2_577 ?
F4 P3 F1 89.43(7) . . ?
F4 P3 F4 180.0 2_577 . ?
F6 P3 F1 89.89(8) 2_577 2_577 ?
F6 P3 F1 90.11(8) 2_577 . ?
F6 P3 F1 90.11(8) . 2_577 ?
F6 P3 F1 89.89(8) . . ?
F6 P3 F4 89.37(8) . . ?
F6 P3 F4 89.37(8) 2_577 2_577 ?
F6 P3 F4 90.63(8) 2_577 . ?
F6 P3 F4 90.63(8) . 2_577 ?
F6 P3 F6 180.0 . 2_577 ?
F3 P4 F3 180.00(14) . 2_676 ?
F3 P4 F2 89.41(9) 2_676 . ?
F3 P4 F2 90.59(9) 2_676 2_676 ?
F3 P4 F2 89.41(9) . 2_676 ?
F3 P4 F2 90.59(9) . . ?
F2 P4 F2 180.00(13) . 2_676 ?
F5 P4 F3 88.50(11) . 2_676 ?
F5 P4 F3 91.50(11) 2_676 2_676 ?
F5 P4 F3 88.50(11) 2_676 . ?
F5 P4 F3 91.50(11) . . ?
F5 P4 F2 89.00(11) 2_676 . ?
F5 P4 F2 91.00(11) 2_676 2_676 ?
F5 P4 F2 91.00(11) . . ?
F5 P4 F2 89.00(11) . 2_676 ?
F5 P4 F5 180.0 . 2_676 ?
C47 O1 C42 117.09(12) . . ?
C5 N1 Cu1 112.83(10) . . ?
C5 N1 C1 118.80(14) . . ?
C1 N1 Cu1 127.67(12) . . ?
C10 N2 Cu1 127.56(11) . . ?
C10 N2 C6 119.04(14) . . ?
C6 N2 Cu1 113.18(10) . . ?
O1 C47 C48 116.03(13) . . ?
O1 C47 C52 121.95(15) . . ?
C52 C47 C48 122.01(15) . . ?
C47 C48 P2 118.37(11) . . ?
C49 C48 P2 124.04(13) . . ?
C49 C48 C47 117.04(15) . . ?
N1 C5 C6 116.42(14) . . ?
N1 C5 C4 121.59(17) . . ?
C4 C5 C6 121.98(17) . . ?
C36 C35 P1 120.41(12) . . ?
C36 C35 C40 118.05(16) . . ?
C40 C35 P1 121.48(14) . . ?
C60 C59 P2 117.53(14) . . ?
C64 C59 P2 124.12(14) . . ?
C64 C59 C60 118.23(17) . . ?
C54 C53 P2 119.75(13) . . ?
C54 C53 C58 118.53(16) . . ?
C58 C53 P2 121.57(14) . . ?
C41 C42 O1 119.51(13) . . ?
C43 C42 O1 118.71(15) . . ?
C43 C42 C41 121.70(16) . . ?
C42 C41 P1 120.00(12) . . ?
C42 C41 C46 117.42(15) . . ?
C46 C41 P1 122.48(13) . . ?
C47 C52 H52 120.5 . . ?
C51 C52 C47 118.96(17) . . ?
C51 C52 H52 120.5 . . ?
N2 C10 C11 117.76(14) . . ?
N2 C10 C9 121.03(16) . . ?
C9 C10 C11 121.19(15) . . ?
C30 C29 P1 121.95(14) . . ?
C30 C29 C34 118.50(17) . . ?
C34 C29 P1 119.36(13) . . ?
C15 C14 C13 120.14(17) . . ?
C15 C14 C19 117.13(18) . . ?
C19 C14 C13 122.71(17) . . ?
N1 C1 C2 121.26(17) . . ?
N1 C1 C20 116.23(15) . . ?
C2 C1 C20 122.49(17) . . ?
C10 C11 H11A 108.4 . . ?
C10 C11 H11B 108.4 . . ?
C10 C11 C12 115.51(14) . . ?
H11A C11 H11B 107.5 . . ?
C12 C11 H11A 108.4 . . ?
C12 C11 H11B 108.4 . . ?
C14 C15 H15 119.4 . . ?
C14 C15 C16 121.21(19) . . ?
C16 C15 H15 119.4 . . ?
N2 C6 C5 116.49(14) . . ?
N2 C6 C7 121.49(17) . . ?
C7 C6 C5 122.02(16) . . ?
C52 C51 H51 119.7 . . ?
C50 C51 C52 120.50(17) . . ?
C50 C51 H51 119.7 . . ?
C42 C43 H43 120.3 . . ?
C42 C43 C44 119.32(18) . . ?
C44 C43 H43 120.3 . . ?
C11 C12 H12A 109.3 . . ?
C11 C12 H12B 109.3 . . ?
H12A C12 H12B 107.9 . . ?
C13 C12 C11 111.69(14) . . ?
C13 C12 H12A 109.3 . . ?
C13 C12 H12B 109.3 . . ?
C53 C54 H54 120.0 . . ?
C53 C54 C55 120.07(19) . . ?
C55 C54 H54 120.0 . . ?
C35 C36 H36 119.7 . . ?
C37 C36 C35 120.70(17) . . ?
C37 C36 H36 119.7 . . ?
C51 C50 H50 119.8 . . ?
C51 C50 C49 120.34(18) . . ?
C49 C50 H50 119.8 . . ?
C14 C13 H13A 108.1 . . ?
C14 C13 H13B 108.1 . . ?
C12 C13 C14 116.82(15) . . ?
C12 C13 H13A 108.1 . . ?
C12 C13 H13B 108.1 . . ?
H13A C13 H13B 107.3 . . ?
C41 C46 H46 119.6 . . ?
C45 C46 C41 120.86(18) . . ?
C45 C46 H46 119.6 . . ?
C10 C9 H9 120.2 . . ?
C8 C9 C10 119.56(19) . . ?
C8 C9 H9 120.2 . . ?
C29 C30 H30 120.2 . . ?
C29 C30 C31 119.6(2) . . ?
C31 C30 H30 120.2 . . ?
C43 C44 H44 119.9 . . ?
C45 C44 C43 120.17(17) . . ?
C45 C44 H44 119.9 . . ?
C15 C16 H16 119.6 . . ?
C17 C16 C15 120.7(2) . . ?
C17 C16 H16 119.6 . . ?
C53 C58 H58 119.6 . . ?
C57 C58 C53 120.8(2) . . ?
C57 C58 H58 119.6 . . ?
C35 C40 H40 119.7 . . ?
C39 C40 C35 120.7(2) . . ?
C39 C40 H40 119.7 . . ?
C54 C55 H55 120.0 . . ?
C56 C55 C54 120.1(2) . . ?
C56 C55 H55 120.0 . . ?
C48 C49 H49 119.4 . . ?
C50 C49 C48 121.15(18) . . ?
C50 C49 H49 119.4 . . ?
C1 C2 H2 120.2 . . ?
C3 C2 C1 119.59(19) . . ?
C3 C2 H2 120.2 . . ?
C5 C4 H4 120.6 . . ?
C3 C4 C5 118.9(2) . . ?
C3 C4 H4 120.6 . . ?
C1 C20 H20A 107.7 . . ?
C1 C20 H20B 107.7 . . ?
C1 C20 C21 118.51(18) . . ?
H20A C20 H20B 107.1 . . ?
C21 C20 H20A 107.7 . . ?
C21 C20 H20B 107.7 . . ?
C6 C7 H7 120.3 . . ?
C8 C7 C6 119.31(19) . . ?
C8 C7 H7 120.3 . . ?
C55 C56 H56 119.9 . . ?
C57 C56 C55 120.24(19) . . ?
C57 C56 H56 119.9 . . ?
C46 C45 H45 119.8 . . ?
C44 C45 C46 120.48(18) . . ?
C44 C45 H45 119.8 . . ?
C58 C57 H57 119.9 . . ?
C56 C57 C58 120.2(2) . . ?
C56 C57 H57 119.9 . . ?
C59 C60 H60 119.6 . . ?
C61 C60 C59 120.8(2) . . ?
C61 C60 H60 119.6 . . ?
C59 C64 H64 119.8 . . ?
C59 C64 C63 120.3(2) . . ?
C63 C64 H64 119.8 . . ?
C36 C37 H37 119.8 . . ?
C38 C37 C36 120.4(2) . . ?
C38 C37 H37 119.8 . . ?
C20 C21 H21A 108.9 . . ?
C20 C21 H21B 108.9 . . ?
H21A C21 H21B 107.7 . . ?
C22 C21 C20 113.35(19) . . ?
C22 C21 H21A 108.9 . . ?
C22 C21 H21B 108.9 . . ?
C33 C32 H32 120.0 . . ?
C33 C32 C31 119.9(2) . . ?
C31 C32 H32 120.0 . . ?
C29 C34 H34 119.6 . . ?
C33 C34 C29 120.8(2) . . ?
C33 C34 H34 119.6 . . ?
C9 C8 C7 119.56(19) . . ?
C9 C8 H8 120.2 . . ?
C7 C8 H8 120.2 . . ?
C61 C62 H62 120.1 . . ?
C61 C62 C63 119.9(2) . . ?
C63 C62 H62 120.1 . . ?
C2 C3 C4 119.77(19) . . ?
C2 C3 H3 120.1 . . ?
C4 C3 H3 120.1 . . ?
C16 C17 H17 120.6 . . ?
C16 C17 C18 118.8(2) . . ?
C18 C17 H17 120.6 . . ?
C37 C38 H38 120.3 . . ?
C37 C38 C39 119.48(19) . . ?
C39 C38 H38 120.3 . . ?
C60 C61 H61 119.7 . . ?
C62 C61 C60 120.7(2) . . ?
C62 C61 H61 119.7 . . ?
C23 C24 H24 119.9 . . ?
C23 C24 C25 120.2(3) . . ?
C25 C24 H24 119.9 . . ?
C32 C33 C34 120.4(2) . . ?
C32 C33 H33 119.8 . . ?
C34 C33 H33 119.8 . . ?
C30 C31 H31 119.7 . . ?
C32 C31 C30 120.6(2) . . ?
C32 C31 H31 119.7 . . ?
C64 C63 H63 120.0 . . ?
C62 C63 C64 120.1(2) . . ?
C62 C63 H63 120.0 . . ?
C24 C23 C22 121.6(3) . . ?
C28 C23 C24 117.7(2) . . ?
C28 C23 C22 120.7(3) . . ?
C24 C25 H25 120.2 . . ?
C26 C25 C24 119.6(3) . . ?
C26 C25 H25 120.2 . . ?
C40 C39 C38 120.7(2) . . ?
C40 C39 H39 119.7 . . ?
C38 C39 H39 119.7 . . ?
C25 C26 H26 120.0 . . ?
C27 C26 C25 120.1(3) . . ?
C27 C26 H26 120.0 . . ?
C14 C19 H19 119.5 . . ?
C14 C19 C18 121.1(2) . . ?
C18 C19 H19 119.5 . . ?
C23 C28 H28 119.0 . . ?
C27 C28 C23 122.0(3) . . ?
C27 C28 H28 119.0 . . ?
C17 C18 C19 121.0(2) . . ?
C17 C18 H18 119.5 . . ?
C19 C18 H18 119.5 . . ?
C21 C22 C23 112.30(19) . . ?
C21 C22 H22A 109.1 . . ?
C21 C22 H22B 109.1 . . ?
C23 C22 H22A 109.1 . . ?
C23 C22 H22B 109.1 . . ?
H22A C22 H22B 107.9 . . ?
C26 C27 C28 120.5(3) . . ?
C26 C27 H27 119.8 . . ?
C28 C27 H27 119.8 . . ?

loop_
_geom_bond_atom_site_label_1
_geom_bond_atom_site_label_2
_geom_bond_distance
_geom_bond_site_symmetry_2
_geom_bond_publ_flag
Cu1 P1 2.2974(4) . ?
Cu1 P2 2.2619(4) . ?
Cu1 N1 2.1052(13) . ?
Cu1 N2 2.1018(13) . ?
P1 C35 1.8242(16) . ?
P1 C41 1.8335(16) . ?
P1 C29 1.8271(16) . ?
P2 C48 1.8311(15) . ?
P2 C59 1.8276(16) . ?
P2 C53 1.8288(16) . ?
P3 F1 1.5962(11) . ?
P3 F1 1.5961(12) 2_577 ?
P3 F4 1.5936(13) 2_577 ?
P3 F4 1.5937(13) . ?
P3 F6 1.5891(14) 2_577 ?
P3 F6 1.5891(14) . ?
P4 F3 1.5832(15) 2_676 ?
P4 F3 1.5832(15) . ?
P4 F2 1.5883(16) . ?
P4 F2 1.5883(16) 2_676 ?
P4 F5 1.5752(17) 2_676 ?
P4 F5 1.5752(17) . ?
O1 C47 1.3851(19) . ?
O1 C42 1.4037(19) . ?
N1 C5 1.350(2) . ?
N1 C1 1.351(2) . ?
N2 C10 1.352(2) . ?
N2 C6 1.352(2) . ?
C47 C48 1.400(2) . ?
C47 C52 1.391(2) . ?
C48 C49 1.394(2) . ?
C5 C6 1.483(2) . ?
C5 C4 1.383(2) . ?
C35 C36 1.386(2) . ?
C35 C40 1.393(2) . ?
C59 C60 1.380(3) . ?
C59 C64 1.376(3) . ?
C53 C54 1.378(2) . ?
C53 C58 1.402(2) . ?
C42 C41 1.395(2) . ?
C42 C43 1.383(2) . ?
C41 C46 1.399(2) . ?
C52 H52 0.9500 . ?
C52 C51 1.381(3) . ?
C10 C11 1.497(2) . ?
C10 C9 1.390(2) . ?
C29 C30 1.385(2) . ?
C29 C34 1.390(3) . ?
C14 C15 1.375(2) . ?
C14 C13 1.508(2) . ?
C14 C19 1.381(3) . ?
C1 C2 1.385(3) . ?
C1 C20 1.502(3) . ?
C11 H11A 0.9900 . ?
C11 H11B 0.9900 . ?
C11 C12 1.521(2) . ?
C15 H15 0.9500 . ?
C15 C16 1.389(3) . ?
C6 C7 1.384(2) . ?
C51 H51 0.9500 . ?
C51 C50 1.369(3) . ?
C43 H43 0.9500 . ?
C43 C44 1.383(3) . ?
C12 H12A 0.9900 . ?
C12 H12B 0.9900 . ?
C12 C13 1.502(2) . ?
C54 H54 0.9500 . ?
C54 C55 1.399(3) . ?
C36 H36 0.9500 . ?
C36 C37 1.385(3) . ?
C50 H50 0.9500 . ?
C50 C49 1.389(3) . ?
C13 H13A 0.9900 . ?
C13 H13B 0.9900 . ?
C46 H46 0.9500 . ?
C46 C45 1.380(3) . ?
C9 H9 0.9500 . ?
C9 C8 1.369(3) . ?
C30 H30 0.9500 . ?
C30 C31 1.405(3) . ?
C44 H44 0.9500 . ?
C44 C45 1.372(3) . ?
C16 H16 0.9500 . ?
C16 C17 1.356(3) . ?
C58 H58 0.9500 . ?
C58 C57 1.376(3) . ?
C40 H40 0.9500 . ?
C40 C39 1.371(3) . ?
C55 H55 0.9500 . ?
C55 C56 1.378(3) . ?
C49 H49 0.9500 . ?
C2 H2 0.9500 . ?
C2 C3 1.358(3) . ?
C4 H4 0.9500 . ?
C4 C3 1.378(3) . ?
C20 H20A 0.9900 . ?
C20 H20B 0.9900 . ?
C20 C21 1.522(3) . ?
C7 H7 0.9500 . ?
C7 C8 1.372(3) . ?
C56 H56 0.9500 . ?
C56 C57 1.364(4) . ?
C45 H45 0.9500 . ?
C57 H57 0.9500 . ?
C60 H60 0.9500 . ?
C60 C61 1.378(3) . ?
C64 H64 0.9500 . ?
C64 C63 1.392(3) . ?
C37 H37 0.9500 . ?
C37 C38 1.366(3) . ?
C21 H21A 0.9900 . ?
C21 H21B 0.9900 . ?
C21 C22 1.488(3) . ?
C32 H32 0.9500 . ?
C32 C33 1.358(4) . ?
C32 C31 1.367(4) . ?
C34 H34 0.9500 . ?
C34 C33 1.386(3) . ?
C8 H8 0.9500 . ?
C62 H62 0.9500 . ?
C62 C61 1.346(4) . ?
C62 C63 1.369(4) . ?
C3 H3 0.9500 . ?
C17 H17 0.9500 . ?
C17 C18 1.360(3) . ?
C38 H38 0.9500 . ?
C38 C39 1.377(4) . ?
C61 H61 0.9500 . ?
C24 H24 0.9500 . ?
C24 C23 1.377(4) . ?
C24 C25 1.395(4) . ?
C33 H33 0.9500 . ?
C31 H31 0.9500 . ?
C63 H63 0.9500 . ?
C23 C28 1.367(4) . ?
C23 C22 1.532(3) . ?
C25 H25 0.9500 . ?
C25 C26 1.368(5) . ?
C39 H39 0.9500 . ?
C26 H26 0.9500 . ?
C26 C27 1.337(5) . ?
C19 H19 0.9500 . ?
C19 C18 1.381(3) . ?
C28 H28 0.9500 . ?
C28 C27 1.360(4) . ?
C18 H18 0.9500 . ?
C22 H22A 0.9900 . ?
C22 H22B 0.9900 . ?
C27 H27 0.9500 . ?

loop_
_geom_torsion_atom_site_label_1
_geom_torsion_atom_site_label_2
_geom_torsion_atom_site_label_3
_geom_torsion_atom_site_label_4
_geom_torsion
_geom_torsion_site_symmetry_1
_geom_torsion_site_symmetry_2
_geom_torsion_site_symmetry_3
_geom_torsion_site_symmetry_4
_geom_torsion_publ_flag
Cu1 P1 C35 C36 -18.19(16) . . . . ?
Cu1 P1 C35 C40 164.53(15) . . . . ?
Cu1 P1 C41 C42 37.56(15) . . . . ?
Cu1 P1 C41 C46 -146.07(13) . . . . ?
Cu1 P1 C29 C30 -99.16(14) . . . . ?
Cu1 P1 C29 C34 75.84(16) . . . . ?
Cu1 P2 C48 C47 50.97(13) . . . . ?
Cu1 P2 C48 C49 -120.32(14) . . . . ?
Cu1 P2 C59 C60 50.61(17) . . . . ?
Cu1 P2 C59 C64 -133.49(17) . . . . ?
Cu1 P2 C53 C54 -5.72(16) . . . . ?
Cu1 P2 C53 C58 178.69(13) . . . . ?
Cu1 N1 C5 C6 12.28(19) . . . . ?
Cu1 N1 C5 C4 -168.11(17) . . . . ?
Cu1 N1 C1 C2 166.32(15) . . . . ?
Cu1 N1 C1 C20 -11.9(2) . . . . ?
Cu1 N2 C10 C11 -4.0(2) . . . . ?
Cu1 N2 C10 C9 174.38(15) . . . . ?
Cu1 N2 C6 C5 5.4(2) . . . . ?
Cu1 N2 C6 C7 -174.04(18) . . . . ?
P1 C35 C36 C37 -178.55(16) . . . . ?
P1 C35 C40 C39 178.9(2) . . . . ?
P1 C41 C46 C45 -176.54(15) . . . . ?
P1 C29 C30 C31 178.50(15) . . . . ?
P1 C29 C34 C33 -178.41(19) . . . . ?
P2 C48 C49 C50 171.68(17) . . . . ?
P2 C59 C60 C61 174.5(2) . . . . ?
P2 C59 C64 C63 -175.5(2) . . . . ?
P2 C53 C54 C55 -177.82(15) . . . . ?
P2 C53 C58 C57 178.72(16) . . . . ?
O1 C47 C48 P2 8.86(18) . . . . ?
O1 C47 C48 C49 -179.24(15) . . . . ?
O1 C47 C52 C51 178.99(17) . . . . ?
O1 C42 C41 P1 -4.8(2) . . . . ?
O1 C42 C41 C46 178.63(15) . . . . ?
O1 C42 C43 C44 -179.12(16) . . . . ?
N1 C5 C6 N2 -12.1(2) . . . . ?
N1 C5 C6 C7 167.3(2) . . . . ?
N1 C5 C4 C3 -0.6(4) . . . . ?
N1 C1 C2 C3 1.2(3) . . . . ?
N1 C1 C20 C21 -152.80(19) . . . . ?
N2 C10 C11 C12 -144.64(16) . . . . ?
N2 C10 C9 C8 -1.0(3) . . . . ?
N2 C6 C7 C8 -1.3(4) . . . . ?
C47 O1 C42 C41 88.22(17) . . . . ?
C47 O1 C42 C43 -94.88(18) . . . . ?
C47 C48 C49 C50 0.3(3) . . . . ?
C47 C52 C51 C50 0.1(3) . . . . ?
C48 P2 C59 C60 173.65(16) . . . . ?
C48 P2 C59 C64 -10.45(19) . . . . ?
C48 P2 C53 C54 -130.93(14) . . . . ?
C48 P2 C53 C58 53.48(16) . . . . ?
C48 C47 C52 C51 0.3(3) . . . . ?
C5 N1 C1 C2 -3.3(3) . . . . ?
C5 N1 C1 C20 178.46(17) . . . . ?
C5 C6 C7 C8 179.3(2) . . . . ?
C5 C4 C3 C2 -1.6(4) . . . . ?
C35 P1 C41 C42 -97.20(14) . . . . ?
C35 P1 C41 C46 79.17(15) . . . . ?
C35 P1 C29 C30 30.67(16) . . . . ?
C35 P1 C29 C34 -154.33(15) . . . . ?
C35 C36 C37 C38 -0.1(3) . . . . ?
C35 C40 C39 C38 -0.6(4) . . . . ?
C59 P2 C48 C47 -75.06(13) . . . . ?
C59 P2 C48 C49 113.65(16) . . . . ?
C59 P2 C53 C54 120.25(14) . . . . ?
C59 P2 C53 C58 -55.34(16) . . . . ?
C59 C60 C61 C62 2.4(5) . . . . ?
C59 C64 C63 C62 0.2(4) . . . . ?
C53 P2 C48 C47 -177.42(12) . . . . ?
C53 P2 C48 C49 11.29(17) . . . . ?
C53 P2 C59 C60 -79.24(17) . . . . ?
C53 P2 C59 C64 96.66(18) . . . . ?
C53 C54 C55 C56 0.2(3) . . . . ?
C53 C58 C57 C56 -2.1(3) . . . . ?
C42 O1 C47 C48 -150.47(13) . . . . ?
C42 O1 C47 C52 30.8(2) . . . . ?
C42 C41 C46 C45 -0.1(3) . . . . ?
C42 C43 C44 C45 1.0(3) . . . . ?
C41 P1 C35 C36 115.49(15) . . . . ?
C41 P1 C35 C40 -61.79(17) . . . . ?
C41 P1 C29 C30 134.41(14) . . . . ?
C41 P1 C29 C34 -50.59(17) . . . . ?
C41 C42 C43 C44 -2.3(3) . . . . ?
C41 C46 C45 C44 -1.2(3) . . . . ?
C52 C47 C48 P2 -172.36(13) . . . . ?
C52 C47 C48 C49 -0.5(2) . . . . ?
C52 C51 C50 C49 -0.3(4) . . . . ?
C10 N2 C6 C5 -179.63(15) . . . . ?
C10 N2 C6 C7 1.0(3) . . . . ?
C10 C11 C12 C13 173.89(16) . . . . ?
C10 C9 C8 C7 0.6(4) . . . . ?
C29 P1 C35 C36 -138.97(14) . . . . ?
C29 P1 C35 C40 43.75(18) . . . . ?
C29 P1 C41 C42 155.44(13) . . . . ?
C29 P1 C41 C46 -28.20(16) . . . . ?
C29 C30 C31 C32 -0.9(3) . . . . ?
C29 C34 C33 C32 0.4(4) . . . . ?
C14 C15 C16 C17 0.3(4) . . . . ?
C14 C19 C18 C17 1.3(6) . . . . ?
C1 N1 C5 C6 -176.59(15) . . . . ?
C1 N1 C5 C4 3.0(3) . . . . ?
C1 C2 C3 C4 1.3(4) . . . . ?
C1 C20 C21 C22 66.8(3) . . . . ?
C11 C10 C9 C8 177.3(2) . . . . ?
C11 C12 C13 C14 -177.56(17) . . . . ?
C15 C14 C13 C12 -148.64(19) . . . . ?
C15 C14 C19 C18 -1.6(4) . . . . ?
C15 C16 C17 C18 -0.7(4) . . . . ?
C6 N2 C10 C11 -178.18(15) . . . . ?
C6 N2 C10 C9 0.2(3) . . . . ?
C6 C5 C4 C3 179.0(2) . . . . ?
C6 C7 C8 C9 0.5(4) . . . . ?
C51 C50 C49 C48 0.1(4) . . . . ?
C43 C42 C41 P1 178.38(13) . . . . ?
C43 C42 C41 C46 1.8(2) . . . . ?
C43 C44 C45 C46 0.7(3) . . . . ?
C54 C53 C58 C57 3.1(3) . . . . ?
C54 C55 C56 C57 0.9(3) . . . . ?
C36 C35 C40 C39 1.5(3) . . . . ?
C36 C37 C38 C39 1.0(4) . . . . ?
C13 C14 C15 C16 -177.6(2) . . . . ?
C13 C14 C19 C18 176.8(3) . . . . ?
C9 C10 C11 C12 37.0(3) . . . . ?
C30 C29 C34 C33 -3.2(3) . . . . ?
C16 C17 C18 C19 -0.1(5) . . . . ?
C58 C53 C54 C55 -2.1(3) . . . . ?
C40 C35 C36 C37 -1.2(3) . . . . ?
C55 C56 C57 C58 0.1(3) . . . . ?
C2 C1 C20 C21 29.0(3) . . . . ?
C4 C5 C6 N2 168.27(19) . . . . ?
C4 C5 C6 C7 -12.3(3) . . . . ?
C20 C1 C2 C3 179.3(2) . . . . ?
C20 C21 C22 C23 172.7(2) . . . . ?
C60 C59 C64 C63 0.4(4) . . . . ?
C64 C59 C60 C61 -1.6(4) . . . . ?
C37 C38 C39 C40 -0.6(4) . . . . ?
C34 C29 C30 C31 3.5(3) . . . . ?
C61 C62 C63 C64 0.5(5) . . . . ?
C24 C23 C28 C27 1.6(4) . . . . ?
C24 C23 C22 C21 100.9(3) . . . . ?
C24 C25 C26 C27 1.4(4) . . . . ?
C33 C32 C31 C30 -2.0(4) . . . . ?
C31 C32 C33 C34 2.3(4) . . . . ?
C63 C62 C61 C60 -1.8(5) . . . . ?
C23 C24 C25 C26 1.6(4) . . . . ?
C23 C28 C27 C26 1.4(5) . . . . ?
C25 C24 C23 C28 -3.1(4) . . . . ?
C25 C24 C23 C22 177.5(2) . . . . ?
C25 C26 C27 C28 -2.9(5) . . . . ?
C19 C14 C15 C16 0.8(3) . . . . ?
C19 C14 C13 C12 33.0(3) . . . . ?
C28 C23 C22 C21 -78.5(4) . . . . ?
C22 C23 C28 C27 -178.9(3) . . . . ?

loop_
_exptl_oxdiff_crystal_face_indexfrac_h
_exptl_oxdiff_crystal_face_indexfrac_k
_exptl_oxdiff_crystal_face_indexfrac_l
_exptl_oxdiff_crystal_face_x
_exptl_oxdiff_crystal_face_y
_exptl_oxdiff_crystal_face_z
-0.9998 0.0000 -1.0018 0.0625 0.0412 0.0022
0.9998 -0.0000 1.0018 -0.0625 -0.0412 -0.0022
-0.9987 -1.9980 -1.0027 0.0292 0.0144 -0.1009
0.9987 1.9980 1.0027 -0.0292 -0.0144 0.1009
0.9994 -0.0008 -1.9971 0.0301 -0.1010 0.0022
-0.9994 0.0008 1.9971 -0.0301 0.1010 -0.0022
10.6169 12.9476 -11.2327 0.2275 -0.7002 0.6768
7.5855 11.6806 -16.3662 0.4606 -0.6340 0.6212
-4.3751 -2.0106 24.8438 -0.6628 0.7361 -0.1372
-2.6879 -16.4599 -18.5264 0.3831 -0.4254 -0.8199
5.6103 19.6070 5.9359 -0.0340 0.0377 0.9987
3.9161 0.3564 -25.4407 0.6682 -0.7421 0.0530
-5.8205 -19.5473 -3.4794 -0.0343 0.0249 -0.9991
